data_7251179
loop_
_publ_author_name
'Gasol-Cardona, Julia'
'Ward, Martin R.'
'Comboni, Davide'
'Hanfland, Micheal'
'Scatena, Rebecca'
'Warren, Mark R.'
'Maloney, Andrew G. P.'
'Oswald, Iain D. H.'

_publ_section_title
;
 Pressure-induced phase behaviour and compressibility of the racemic and
 chiral solid forms, ofloxacin and levofloxacin
;
_journal_issue 47
_journal_name_full CrystEngComm
_journal_page_first 7662
_journal_page_last 7676
_journal_paper_doi 10.1039/D5CE00855G
_journal_volume 27
_journal_year 2025
_chemical_formula_moiety 'C18 H20 F N3 O4'
_chemical_formula_sum 'C18 H20 F N3 O4'
_chemical_formula_weight 361.37
_chemical_name_systematic Ofloxacin
_space_group_crystal_system monoclinic
_space_group_IT_number 15
_space_group_name_Hall '-C 2yc'
_space_group_name_H-M_alt 'C 1 2/c 1'
_atom_sites_solution_hydrogens geom
_audit_creation_method SHELXL-2019/3
_audit_update_record
;
2025-08-19 deposited with the CCDC.	2025-10-29 downloaded from the CCDC.
;
_cell_angle_alpha 90
_cell_angle_beta 104.354(16)
_cell_angle_gamma 90
_cell_formula_units_Z 8
_cell_length_a 29.630(7)
_cell_length_b 6.5439(6)
_cell_length_c 16.5404(16)
_cell_measurement_pressure 0.76
_cell_measurement_reflns_used 5492
_cell_measurement_temperature 296(2)
_cell_measurement_theta_max 23.285
_cell_measurement_theta_min 2.542
_cell_volume 3107.0(9)
_computing_cell_refinement 'SAINT v8.37A (Bruker, 2015)'
_computing_data_reduction 'SAINT v8.37A (Bruker, 2015)'
_computing_molecular_graphics 'Olex2 1.5-ac7-013 (Dolomanov et al., 2009)'
_computing_publication_material 'Olex2 1.5-ac7-013 (Dolomanov et al., 2009)'
_computing_structure_refinement 'XL  (Sheldrick, 2008)'
_diffrn_ambient_temperature 296(2)
_diffrn_measured_fraction_theta_full 0.352
_diffrn_measured_fraction_theta_max 0.352
_diffrn_measurement_device_type 'Bruker APEX-II CCD'
_diffrn_measurement_method '\f and \w scans'
_diffrn_radiation_type MoK\a
_diffrn_radiation_wavelength 0.71073
_diffrn_reflns_av_R_equivalents 0.0732
_diffrn_reflns_av_unetI/netI 0.0500
_diffrn_reflns_Laue_measured_fraction_full 0.352
_diffrn_reflns_Laue_measured_fraction_max 0.352
_diffrn_reflns_limit_h_max 17
_diffrn_reflns_limit_h_min -14
_diffrn_reflns_limit_k_max 7
_diffrn_reflns_limit_k_min -7
_diffrn_reflns_limit_l_max 14
_diffrn_reflns_limit_l_min -18
_diffrn_reflns_number 5492
_diffrn_reflns_point_group_measured_fraction_full 0.352
_diffrn_reflns_point_group_measured_fraction_max 0.352
_diffrn_reflns_theta_full 23.285
_diffrn_reflns_theta_max 23.285
_diffrn_reflns_theta_min 2.542
_exptl_absorpt_coefficient_mu 0.118
_exptl_absorpt_correction_T_max 0.7449
_exptl_absorpt_correction_T_min 0.6705
_exptl_absorpt_correction_type multi-scan
_exptl_crystal_colour 'clear colourless'
_exptl_crystal_density_diffrn 1.545
_exptl_crystal_description needle
_exptl_crystal_F_000 1520
_exptl_crystal_recrystallization_method 'Re-crystallisation from solvent: Nitrobenzene'
_exptl_crystal_size_max 0.2
_exptl_crystal_size_mid 0.05
_exptl_crystal_size_min 0.05
_refine_diff_density_max 0.102
_refine_diff_density_min -0.101
_refine_diff_density_rms 0.028
_refine_ls_extinction_method none
_refine_ls_goodness_of_fit_ref 1.151
_refine_ls_hydrogen_treatment constr
_refine_ls_matrix_type full
_refine_ls_number_parameters 238
_refine_ls_number_reflns 792
_refine_ls_number_restraints 248
_refine_ls_restrained_S_all 0.975
_refine_ls_R_factor_all 0.0932
_refine_ls_R_factor_gt 0.0418
_refine_ls_shift/su_max 0.000
_refine_ls_shift/su_mean 0.000
_refine_ls_structure_factor_coef Fsqd
_refine_ls_weighting_details 'w=1/[\s^2^(Fo^2^)+(0.0594P)^2^+0.4936P] where P=(Fo^2^+2Fc^2^)/3'
_refine_ls_weighting_scheme calc
_refine_ls_wR_factor_gt 0.0967
_refine_ls_wR_factor_ref 0.1154
_reflns_Friedel_coverage 0.000
_reflns_number_gt 493
_reflns_number_total 792
_reflns_threshold_expression 'I > 2\s(I)'
_cod_data_source_file d5ce00855g2.cif
_cod_data_source_block OFLO_0p76
_cod_depositor_comments 'Adding full bibliography for 7251165--7251187.cif.'
_cod_original_sg_symbol_H-M 'C 2/c'
_cod_database_code 7251179
_shelx_shelxl_version_number 2019/3
_shelx_space_group_comment
;
The symmetry employed for this shelxl refinement is uniquely defined
by the following loop, which should always be used as a source of
symmetry information in preference to the above space-group names.
They are only intended as comments.
;
_shelx_estimated_absorpt_t_min 0.977
_shelx_estimated_absorpt_t_max 0.994

loop_
_space_group_symop_operation_xyz
'x, y, z'
'-x, y, -z+1/2'
'x+1/2, y+1/2, z'
'-x+1/2, y+1/2, -z+1/2'
'-x, -y, -z'
'x, -y, z-1/2'
'-x+1/2, -y+1/2, -z'
'x+1/2, -y+1/2, z-1/2'

loop_
_atom_site_label
_atom_site_type_symbol
_atom_site_fract_x
_atom_site_fract_y
_atom_site_fract_z
_atom_site_U_iso_or_equiv
_atom_site_adp_type
_atom_site_occupancy
_atom_site_site_symmetry_order
_atom_site_calc_flag
_atom_site_refinement_flags_posn
_atom_site_refinement_flags_adp
_atom_site_refinement_flags_occupancy
_atom_site_disorder_assembly
_atom_site_disorder_group
F1 F 0.5698(3) 0.7053(5) 0.7813(2) 0.055(5) Uani 1 1 d D . . . .
O1 O 0.6463(4) 0.6114(6) 0.5657(3) 0.039(5) Uani 1 1 d D . . . .
O4 O 0.4377(4) 0.8010(6) 0.2708(3) 0.042(6) Uani 1 1 d D . . . .
C11 C 0.5243(5) 0.7320(9) 0.5581(4) 0.028(5) Uani 1 1 d D . . . .
O2 O 0.4442(4) 0.8159(6) 0.5210(3) 0.034(5) Uani 1 1 d D . . . .
N3 N 0.5625(5) 0.6932(8) 0.4464(4) 0.029(5) Uani 1 1 d D . . . .
N1 N 0.6505(5) 0.6222(8) 0.7395(4) 0.028(5) Uani 1 1 d D . . . .
C7 C 0.5682(6) 0.6976(11) 0.6979(5) 0.027(5) Uani 1 1 d D . . . .
C10 C 0.5644(5) 0.6870(9) 0.5319(4) 0.024(4) Uani 1 1 d D . . . .
C3 C 0.5222(6) 0.7330(10) 0.3911(5) 0.028(5) Uani 1 1 d D . . . .
H3 H 0.522101 0.734872 0.334856 0.033 Uiso 1 1 calc R U . . .
C8 C 0.6094(6) 0.6535(10) 0.6758(5) 0.027(4) Uani 1 1 d D . . . .
O3 O 0.4009(4) 0.8606(7) 0.3700(3) 0.044(5) Uani 1 1 d D . . . .
H3A H 0.406819 0.858495 0.421106 0.066 Uiso 1 1 calc R U . . .
C4 C 0.4814(6) 0.7707(10) 0.4118(5) 0.029(5) Uani 1 1 d D . . . .
C6 C 0.5256(5) 0.7352(9) 0.6439(4) 0.027(5) Uani 1 1 d D . . . .
H6 H 0.499156 0.761270 0.662893 0.033 Uiso 1 1 calc R U . . .
C9 C 0.6058(5) 0.6472(10) 0.5892(4) 0.027(5) Uani 1 1 d D . . . .
N2 N 0.7428(4) 0.6125(8) 0.8383(3) 0.042(5) Uani 1 1 d D . . . .
C13 C 0.4387(6) 0.8112(10) 0.3452(5) 0.034(5) Uani 1 1 d D . . . .
C16 C 0.7114(5) 0.7787(10) 0.8472(4) 0.042(6) Uani 1 1 d D . . . .
H16A H 0.729214 0.903203 0.862497 0.050 Uiso 1 1 calc R U . . .
H16B H 0.696470 0.745941 0.891600 0.050 Uiso 1 1 calc R U . . .
C5 C 0.4797(5) 0.7727(9) 0.4972(4) 0.026(5) Uani 1 1 d D . . . .
C1 C 0.6378(5) 0.5361(9) 0.4806(3) 0.041(6) Uani 1 1 d D . . . .
H1A H 0.623045 0.403030 0.476661 0.049 Uiso 1 1 calc R U . . .
H1B H 0.667275 0.520902 0.465461 0.049 Uiso 1 1 calc R U . . .
C12 C 0.6276(6) 0.8919(9) 0.4201(4) 0.049(8) Uani 1 1 d D . . . .
H12A H 0.605299 0.978978 0.384174 0.074 Uiso 1 1 calc R U . . .
H12B H 0.655244 0.883493 0.399778 0.074 Uiso 1 1 calc R U . . .
H12C H 0.635431 0.947371 0.475608 0.074 Uiso 1 1 calc R U . . .
C2 C 0.6072(5) 0.6814(9) 0.4215(4) 0.031(5) Uani 1 1 d D . . . .
H2 H 0.601062 0.623995 0.365106 0.037 Uiso 1 1 calc R U . . .
C17 C 0.6749(4) 0.8128(9) 0.7678(4) 0.038(6) Uani 1 1 d D . . . .
H17A H 0.652799 0.914376 0.776753 0.046 Uiso 1 1 calc R U . . .
H17B H 0.689355 0.863877 0.725204 0.046 Uiso 1 1 calc R U . . .
C15 C 0.7166(4) 0.4264(9) 0.8116(3) 0.035(5) Uani 1 1 d D . . . .
H15A H 0.700475 0.385659 0.853419 0.042 Uiso 1 1 calc R U . . .
H15B H 0.737838 0.317552 0.806147 0.042 Uiso 1 1 calc R U . . .
C18 C 0.7785(5) 0.5815(11) 0.9154(4) 0.063(6) Uani 1 1 d D . . . .
H18A H 0.795698 0.705854 0.930490 0.095 Uiso 1 1 calc R U . . .
H18B H 0.799272 0.475012 0.907507 0.095 Uiso 1 1 calc R U . . .
H18C H 0.764063 0.543094 0.959130 0.095 Uiso 1 1 calc R U . . .
C14 C 0.6819(4) 0.4575(9) 0.7299(3) 0.036(5) Uani 1 1 d D . . . .
H14A H 0.697800 0.492875 0.687142 0.043 Uiso 1 1 calc R U . . .
H14B H 0.664380 0.332790 0.713179 0.043 Uiso 1 1 calc R U . . .

loop_
_atom_site_aniso_label
_atom_site_aniso_U_11
_atom_site_aniso_U_22
_atom_site_aniso_U_33
_atom_site_aniso_U_23
_atom_site_aniso_U_13
_atom_site_aniso_U_12
F1 0.084(17) 0.061(2) 0.025(2) 0.0024(15) 0.025(6) 0.012(4)
O1 0.031(15) 0.060(3) 0.026(3) 0.005(2) 0.010(6) 0.013(5)
O4 0.04(2) 0.054(3) 0.030(2) 0.000(2) -0.005(6) 0.011(5)
C11 0.034(14) 0.022(4) 0.028(4) 0.002(3) 0.009(6) 0.011(7)
O2 0.026(16) 0.039(3) 0.038(3) -0.005(2) 0.010(6) -0.009(5)
N3 0.035(15) 0.032(3) 0.022(4) 0.002(3) 0.008(6) 0.002(6)
N1 0.020(14) 0.034(3) 0.031(3) -0.002(3) 0.006(6) -0.002(5)
C7 0.025(15) 0.032(4) 0.025(4) 0.002(4) 0.011(6) 0.002(8)
C10 0.028(14) 0.024(4) 0.020(4) 0.003(3) 0.004(6) 0.000(7)
C3 0.035(15) 0.021(4) 0.027(4) 0.001(4) 0.007(7) 0.001(8)
C8 0.021(14) 0.031(4) 0.029(3) 0.003(3) 0.006(6) 0.004(6)
O3 0.041(17) 0.047(3) 0.043(3) 0.000(3) 0.008(6) 0.006(5)
C4 0.034(15) 0.020(4) 0.032(4) -0.003(3) 0.007(6) 0.000(7)
C6 0.027(15) 0.027(4) 0.031(4) 0.003(3) 0.014(6) 0.013(7)
C9 0.024(15) 0.033(4) 0.024(4) -0.001(3) 0.005(6) -0.003(7)
N2 0.039(17) 0.051(3) 0.031(3) -0.002(3) 0.000(6) -0.002(5)
C13 0.037(16) 0.023(4) 0.037(4) -0.003(4) 0.003(6) 0.004(7)
C16 0.043(18) 0.043(4) 0.035(4) -0.004(3) 0.004(6) -0.005(6)
C5 0.029(15) 0.017(3) 0.031(4) -0.002(3) 0.008(6) -0.002(6)
C1 0.045(19) 0.048(4) 0.031(4) 0.004(3) 0.012(7) 0.013(7)
C12 0.06(2) 0.046(4) 0.049(4) 0.006(3) 0.027(9) -0.005(7)
C2 0.031(16) 0.042(4) 0.020(4) 0.001(3) 0.005(7) -0.001(6)
C17 0.043(18) 0.037(3) 0.032(4) -0.004(3) 0.004(6) -0.009(6)
C15 0.030(17) 0.040(4) 0.033(3) 0.004(3) 0.006(6) 0.007(6)
C18 0.06(2) 0.081(5) 0.041(4) -0.004(4) -0.008(7) 0.015(8)
C14 0.028(17) 0.040(3) 0.034(4) -0.003(3) -0.004(6) 0.012(6)

loop_
_atom_type_symbol
_atom_type_description
_atom_type_scat_dispersion_real
_atom_type_scat_dispersion_imag
_atom_type_scat_source
C C 0.0033 0.0016 'International Tables Vol C Tables 4.2.6.8 and 6.1.1.4'
H H 0.0000 0.0000 'International Tables Vol C Tables 4.2.6.8 and 6.1.1.4'
F F 0.0171 0.0103 'International Tables Vol C Tables 4.2.6.8 and 6.1.1.4'
N N 0.0061 0.0033 'International Tables Vol C Tables 4.2.6.8 and 6.1.1.4'
O O 0.0106 0.0060 'International Tables Vol C Tables 4.2.6.8 and 6.1.1.4'

loop_
_geom_angle_atom_site_label_1
_geom_angle_atom_site_label_2
_geom_angle_atom_site_label_3
_geom_angle
_geom_angle_site_symmetry_1
_geom_angle_site_symmetry_3
_geom_angle_publ_flag
C9 O1 C1 112.4(9) . . ?
C10 C11 C6 120.2(10) . . ?
C10 C11 C5 120.9(6) . . ?
C6 C11 C5 118.9(10) . . ?
C3 N3 C10 120.1(11) . . ?
C3 N3 C2 121.8(6) . . ?
C10 N3 C2 117.6(11) . . ?
C8 N1 C14 118.7(6) . . ?
C8 N1 C17 112.4(7) . . ?
C14 N1 C17 112.8(10) . . ?
F1 C7 C6 116.4(10) . . ?
F1 C7 C8 117.4(11) . . ?
C6 C7 C8 126.2(7) . . ?
C9 C10 C11 120.6(6) . . ?
C9 C10 N3 120.4(11) . . ?
C11 C10 N3 118.9(11) . . ?
N3 C3 C4 124.2(7) . . ?
N3 C3 H3 117.9 . . ?
C4 C3 H3 117.9 . . ?
C7 C8 C9 115.1(12) . . ?
C7 C8 N1 118.9(7) . . ?
C9 C8 N1 126.0(12) . . ?
C13 O3 H3A 109.5 . . ?
C3 C4 C5 120.3(12) . . ?
C3 C4 C13 119.7(7) . . ?
C5 C4 C13 120.1(12) . . ?
C7 C6 C11 116.4(11) . . ?
C7 C6 H6 121.8 . . ?
C11 C6 H6 121.8 . . ?
O1 C9 C10 122.0(6) . . ?
O1 C9 C8 116.3(11) . . ?
C10 C9 C8 121.6(11) . . ?
C15 N2 C18 111.6(6) . . ?
C15 N2 C16 110.4(9) . . ?
C18 N2 C16 111.0(6) . . ?
O4 C13 O3 120.8(13) . . ?
O4 C13 C4 122.7(11) . . ?
O3 C13 C4 116.5(7) . . ?
N2 C16 C17 111.2(6) . . ?
N2 C16 H16A 109.4 . . ?
C17 C16 H16A 109.4 . . ?
N2 C16 H16B 109.4 . . ?
C17 C16 H16B 109.4 . . ?
H16A C16 H16B 108.0 . . ?
O2 C5 C4 123.8(12) . . ?
O2 C5 C11 120.6(7) . . ?
C4 C5 C11 115.5(10) . . ?
O1 C1 C2 110.3(6) . . ?
O1 C1 H1A 109.6 . . ?
C2 C1 H1A 109.6 . . ?
O1 C1 H1B 109.6 . . ?
C2 C1 H1B 109.6 . . ?
H1A C1 H1B 108.1 . . ?
C2 C12 H12A 109.5 . . ?
C2 C12 H12B 109.5 . . ?
H12A C12 H12B 109.5 . . ?
C2 C12 H12C 109.5 . . ?
H12A C12 H12C 109.5 . . ?
H12B C12 H12C 109.5 . . ?
N3 C2 C1 106.9(6) . . ?
N3 C2 C12 110.3(8) . . ?
C1 C2 C12 114.1(11) . . ?
N3 C2 H2 108.5 . . ?
C1 C2 H2 108.5 . . ?
C12 C2 H2 108.5 . . ?
N1 C17 C16 110.3(6) . . ?
N1 C17 H17A 109.6 . . ?
C16 C17 H17A 109.6 . . ?
N1 C17 H17B 109.6 . . ?
C16 C17 H17B 109.6 . . ?
H17A C17 H17B 108.1 . . ?
N2 C15 C14 110.9(5) . . ?
N2 C15 H15A 109.5 . . ?
C14 C15 H15A 109.5 . . ?
N2 C15 H15B 109.5 . . ?
C14 C15 H15B 109.5 . . ?
H15A C15 H15B 108.0 . . ?
N2 C18 H18A 109.5 . . ?
N2 C18 H18B 109.5 . . ?
H18A C18 H18B 109.5 . . ?
N2 C18 H18C 109.5 . . ?
H18A C18 H18C 109.5 . . ?
H18B C18 H18C 109.5 . . ?
N1 C14 C15 108.4(6) . . ?
N1 C14 H14A 110.0 . . ?
C15 C14 H14A 110.0 . . ?
N1 C14 H14B 110.0 . . ?
C15 C14 H14B 110.0 . . ?
H14A C14 H14B 108.4 . . ?

loop_
_geom_bond_atom_site_label_1
_geom_bond_atom_site_label_2
_geom_bond_distance
_geom_bond_site_symmetry_2
_geom_bond_publ_flag
F1 C7 1.369(6) . ?
O1 C9 1.368(13) . ?
O1 C1 1.454(6) . ?
O4 C13 1.225(7) . ?
C11 C10 1.394(12) . ?
C11 C6 1.409(7) . ?
C11 C5 1.473(11) . ?
O2 C5 1.245(13) . ?
N3 C3 1.337(16) . ?
N3 C10 1.401(7) . ?
N3 C2 1.484(15) . ?
N1 C8 1.413(16) . ?
N1 C14 1.458(11) . ?
N1 C17 1.459(10) . ?
C7 C6 1.376(16) . ?
C7 C8 1.390(18) . ?
C10 C9 1.378(15) . ?
C3 C4 1.356(17) . ?
C3 H3 0.9300 . ?
C8 C9 1.410(8) . ?
O3 C13 1.326(15) . ?
O3 H3A 0.8200 . ?
C4 C5 1.426(9) . ?
C4 C13 1.481(15) . ?
C6 H6 0.9300 . ?
N2 C15 1.453(10) . ?
N2 C18 1.456(9) . ?
N2 C16 1.462(11) . ?
C16 C17 1.497(9) . ?
C16 H16A 0.9700 . ?
C16 H16B 0.9700 . ?
C1 C2 1.498(13) . ?
C1 H1A 0.9700 . ?
C1 H1B 0.9700 . ?
C12 C2 1.507(10) . ?
C12 H12A 0.9600 . ?
C12 H12B 0.9600 . ?
C12 H12C 0.9600 . ?
C2 H2 0.9800 . ?
C17 H17A 0.9700 . ?
C17 H17B 0.9700 . ?
C15 C14 1.495(9) . ?
C15 H15A 0.9700 . ?
C15 H15B 0.9700 . ?
C18 H18A 0.9600 . ?
C18 H18B 0.9600 . ?
C18 H18C 0.9600 . ?
C14 H14A 0.9700 . ?
C14 H14B 0.9700 . ?

loop_
_geom_torsion_atom_site_label_1
_geom_torsion_atom_site_label_2
_geom_torsion_atom_site_label_3
_geom_torsion_atom_site_label_4
_geom_torsion
_geom_torsion_site_symmetry_1
_geom_torsion_site_symmetry_2
_geom_torsion_site_symmetry_3
_geom_torsion_site_symmetry_4
_geom_torsion_publ_flag
C6 C11 C10 C9 -0.7(10) . . . . ?
C5 C11 C10 C9 -179.4(7) . . . . ?
C6 C11 C10 N3 -177.4(6) . . . . ?
C5 C11 C10 N3 3.9(10) . . . . ?
C3 N3 C10 C9 -179.6(8) . . . . ?
C2 N3 C10 C9 -7.4(10) . . . . ?
C3 N3 C10 C11 -2.9(11) . . . . ?
C2 N3 C10 C11 169.3(6) . . . . ?
C10 N3 C3 C4 0.5(12) . . . . ?
C2 N3 C3 C4 -171.4(7) . . . . ?
F1 C7 C8 C9 179.9(5) . . . . ?
C6 C7 C8 C9 -0.3(13) . . . . ?
F1 C7 C8 N1 -0.9(11) . . . . ?
C6 C7 C8 N1 178.9(7) . . . . ?
C14 N1 C8 C7 138.6(8) . . . . ?
C17 N1 C8 C7 -86.6(9) . . . . ?
C14 N1 C8 C9 -42.2(11) . . . . ?
C17 N1 C8 C9 92.5(9) . . . . ?
N3 C3 C4 C5 0.9(12) . . . . ?
N3 C3 C4 C13 -179.4(8) . . . . ?
F1 C7 C6 C11 178.5(5) . . . . ?
C8 C7 C6 C11 -1.2(13) . . . . ?
C10 C11 C6 C7 1.7(10) . . . . ?
C5 C11 C6 C7 -179.6(7) . . . . ?
C1 O1 C9 C10 -24.2(9) . . . . ?
C1 O1 C9 C8 159.5(5) . . . . ?
C11 C10 C9 O1 -177.0(6) . . . . ?
N3 C10 C9 O1 -0.4(12) . . . . ?
C11 C10 C9 C8 -0.9(11) . . . . ?
N3 C10 C9 C8 175.7(6) . . . . ?
C7 C8 C9 O1 177.7(7) . . . . ?
N1 C8 C9 O1 -1.4(10) . . . . ?
C7 C8 C9 C10 1.4(11) . . . . ?
N1 C8 C9 C10 -177.7(7) . . . . ?
C3 C4 C13 O4 4.3(11) . . . . ?
C5 C4 C13 O4 -176.1(6) . . . . ?
C3 C4 C13 O3 -175.6(7) . . . . ?
C5 C4 C13 O3 4.1(10) . . . . ?
C15 N2 C16 C17 -56.4(7) . . . . ?
C18 N2 C16 C17 179.4(7) . . . . ?
C3 C4 C5 O2 176.4(7) . . . . ?
C13 C4 C5 O2 -3.3(11) . . . . ?
C3 C4 C5 C11 0.1(10) . . . . ?
C13 C4 C5 C11 -179.6(6) . . . . ?
C10 C11 C5 O2 -178.9(7) . . . . ?
C6 C11 C5 O2 2.4(10) . . . . ?
C10 C11 C5 C4 -2.5(9) . . . . ?
C6 C11 C5 C4 178.8(6) . . . . ?
C9 O1 C1 C2 55.8(9) . . . . ?
C3 N3 C2 C1 -150.9(7) . . . . ?
C10 N3 C2 C1 37.0(8) . . . . ?
C3 N3 C2 C12 84.5(9) . . . . ?
C10 N3 C2 C12 -87.6(8) . . . . ?
O1 C1 C2 N3 -60.9(10) . . . . ?
O1 C1 C2 C12 61.4(11) . . . . ?
C8 N1 C17 C16 167.0(8) . . . . ?
C14 N1 C17 C16 -55.5(7) . . . . ?
N2 C16 C17 N1 53.8(9) . . . . ?
C18 N2 C15 C14 -176.8(7) . . . . ?
C16 N2 C15 C14 59.3(7) . . . . ?
C8 N1 C14 C15 -167.9(8) . . . . ?
C17 N1 C14 C15 57.5(7) . . . . ?
N2 C15 C14 N1 -58.9(9) . . . . ?
